data_2107298
loop_
_publ_author_name
'McMillen, Colin D.'
'Comer, Sara'
'Fulle, Kyle'
'Sanjeewa, Liurukara D.'
'Kolis, Joseph W.'

_publ_section_title
;
 Crystal chemistry of hydrothermally grown ternary alkali rare earth
 fluorides
;
_journal_issue 6
_journal_name_full 'Acta Crystallographica Section B'
_journal_page_first 768
_journal_page_last 776
_journal_paper_doi 10.1107/S2052520615017916
_journal_volume 71
_journal_year 2015
_chemical_formula_sum 'F10 Rb Sm3'
_chemical_formula_weight 726.52
_chemical_name_systematic
;
 ?
;
_space_group_IT_number 225
_symmetry_cell_setting cubic
_symmetry_space_group_name_Hall '-F 4 2 3'
_symmetry_space_group_name_H-M 'F m -3 m'
_atom_sites_solution_hydrogens none
_atom_sites_solution_primary direct
_atom_sites_solution_secondary difmap
_audit_creation_method SHELXL-97
_cell_angle_alpha 90.00
_cell_angle_beta 90.00
_cell_angle_gamma 90.00
_cell_formula_units_Z 8
_cell_length_a 11.8576(14)
_cell_length_b 11.8576(14)
_cell_length_c 11.8576(14)
_cell_measurement_reflns_used 3876
_cell_measurement_temperature 293(2)
_cell_measurement_theta_max 26.65
_cell_measurement_theta_min 2.98
_cell_volume 1667.2(3)
_computing_cell_refinement 'CrystalClear (Rigaku/MSC, 2006)'
_computing_data_collection 'CrystalClear (Rigaku/MSC, 2006)'
_computing_data_reduction 'CrystalClear (Rigaku/MSC, 2006)'
_computing_molecular_graphics 'DIAMOND (Bradenburg, 1999)'
_computing_publication_material 'SHELXL-97 (Sheldrick, 1997)'
_computing_structure_refinement 'SHELXL-97 (Sheldrick, 1997)'
_computing_structure_solution 'SHELXS-97 (Sheldrick, 1990)'
_diffrn_ambient_temperature 293(2)
_diffrn_detector_area_resol_mean 14.6199
_diffrn_measured_fraction_theta_full 0.972
_diffrn_measured_fraction_theta_max 0.972
_diffrn_measurement_device_type 'Rigaku AFC8S'
_diffrn_measurement_method '\w scans'
_diffrn_radiation_monochromator graphite
_diffrn_radiation_source 'fine-focus sealed tube'
_diffrn_radiation_type MoK\a
_diffrn_radiation_wavelength 0.71073
_diffrn_reflns_av_R_equivalents 0.0599
_diffrn_reflns_av_sigmaI/netI 0.0136
_diffrn_reflns_limit_h_max 14
_diffrn_reflns_limit_h_min -14
_diffrn_reflns_limit_k_max 12
_diffrn_reflns_limit_k_min -14
_diffrn_reflns_limit_l_max 14
_diffrn_reflns_limit_l_min -14
_diffrn_reflns_number 3438
_diffrn_reflns_theta_full 25.08
_diffrn_reflns_theta_max 25.08
_diffrn_reflns_theta_min 2.98
_diffrn_standards_decay_% 0
_diffrn_standards_interval_count 0
_diffrn_standards_interval_time 0
_diffrn_standards_number 0
_exptl_absorpt_coefficient_mu 26.782
_exptl_absorpt_correction_T_max 1.0000
_exptl_absorpt_correction_T_min 0.6813
_exptl_absorpt_correction_type multi-scan
_exptl_absorpt_process_details 'REQAB, CrystalClear'
_exptl_crystal_colour yellow
_exptl_crystal_density_diffrn 5.789
_exptl_crystal_density_meas ?
_exptl_crystal_density_method 'not measured'
_exptl_crystal_description block
_exptl_crystal_F_000 2504
_exptl_crystal_size_max 0.18
_exptl_crystal_size_mid 0.15
_exptl_crystal_size_min 0.15
_refine_diff_density_max 1.770
_refine_diff_density_min -1.060
_refine_ls_extinction_expression Fc^*^=kFc[1+0.001xFc^2^\l^3^/sin(2\q)]^-1/4^
_refine_ls_extinction_method SHELXL
_refine_ls_goodness_of_fit_ref 1.176
_refine_ls_hydrogen_treatment none
_refine_ls_matrix_type full
_refine_ls_number_parameters 13
_refine_ls_number_reflns 103
_refine_ls_number_restraints 0
_refine_ls_restrained_S_all 1.176
_refine_ls_R_factor_all 0.0303
_refine_ls_R_factor_gt 0.0303
_refine_ls_shift/su_max 0.000
_refine_ls_shift/su_mean 0.000
_refine_ls_structure_factor_coef Fsqd
_refine_ls_weighting_details 'calc w=1/[\s^2^(Fo^2^)+(0.0407P)^2^+344.4752P] where P=(Fo^2^+2Fc^2^)/3'
_refine_ls_weighting_scheme calc
_refine_ls_wR_factor_gt 0.1052
_refine_ls_wR_factor_ref 0.1052
_reflns_number_gt 103
_reflns_number_total 103
_reflns_threshold_expression >2sigma(I)
_cod_data_source_file bp5082sup1.cif
_cod_data_source_block RbSm3F10
_cod_depositor_comments
;
The following automatic conversions were performed:

'_exptl_crystal_density_meas' value 'not measured' was changed to '?'
- the value is perceived as not measured.

Automatic conversion script
Id: cif_fix_values 4268 2015-11-12 08:31:59Z antanas 
;
_cod_original_sg_symbol_H-M Fm-3m
_cod_database_code 2107298
_cod_database_fobs_code 2107298

loop_
_symmetry_equiv_pos_as_xyz
'x, y, z'
'-x, -y, z'
'-x, y, -z'
'x, -y, -z'
'z, x, y'
'z, -x, -y'
'-z, -x, y'
'-z, x, -y'
'y, z, x'
'-y, z, -x'
'y, -z, -x'
'-y, -z, x'
'y, x, -z'
'-y, -x, -z'
'y, -x, z'
'-y, x, z'
'x, z, -y'
'-x, z, y'
'-x, -z, -y'
'x, -z, y'
'z, y, -x'
'z, -y, x'
'-z, y, x'
'-z, -y, -x'
'x, y+1/2, z+1/2'
'-x, -y+1/2, z+1/2'
'-x, y+1/2, -z+1/2'
'x, -y+1/2, -z+1/2'
'z, x+1/2, y+1/2'
'z, -x+1/2, -y+1/2'
'-z, -x+1/2, y+1/2'
'-z, x+1/2, -y+1/2'
'y, z+1/2, x+1/2'
'-y, z+1/2, -x+1/2'
'y, -z+1/2, -x+1/2'
'-y, -z+1/2, x+1/2'
'y, x+1/2, -z+1/2'
'-y, -x+1/2, -z+1/2'
'y, -x+1/2, z+1/2'
'-y, x+1/2, z+1/2'
'x, z+1/2, -y+1/2'
'-x, z+1/2, y+1/2'
'-x, -z+1/2, -y+1/2'
'x, -z+1/2, y+1/2'
'z, y+1/2, -x+1/2'
'z, -y+1/2, x+1/2'
'-z, y+1/2, x+1/2'
'-z, -y+1/2, -x+1/2'
'x+1/2, y, z+1/2'
'-x+1/2, -y, z+1/2'
'-x+1/2, y, -z+1/2'
'x+1/2, -y, -z+1/2'
'z+1/2, x, y+1/2'
'z+1/2, -x, -y+1/2'
'-z+1/2, -x, y+1/2'
'-z+1/2, x, -y+1/2'
'y+1/2, z, x+1/2'
'-y+1/2, z, -x+1/2'
'y+1/2, -z, -x+1/2'
'-y+1/2, -z, x+1/2'
'y+1/2, x, -z+1/2'
'-y+1/2, -x, -z+1/2'
'y+1/2, -x, z+1/2'
'-y+1/2, x, z+1/2'
'x+1/2, z, -y+1/2'
'-x+1/2, z, y+1/2'
'-x+1/2, -z, -y+1/2'
'x+1/2, -z, y+1/2'
'z+1/2, y, -x+1/2'
'z+1/2, -y, x+1/2'
'-z+1/2, y, x+1/2'
'-z+1/2, -y, -x+1/2'
'x+1/2, y+1/2, z'
'-x+1/2, -y+1/2, z'
'-x+1/2, y+1/2, -z'
'x+1/2, -y+1/2, -z'
'z+1/2, x+1/2, y'
'z+1/2, -x+1/2, -y'
'-z+1/2, -x+1/2, y'
'-z+1/2, x+1/2, -y'
'y+1/2, z+1/2, x'
'-y+1/2, z+1/2, -x'
'y+1/2, -z+1/2, -x'
'-y+1/2, -z+1/2, x'
'y+1/2, x+1/2, -z'
'-y+1/2, -x+1/2, -z'
'y+1/2, -x+1/2, z'
'-y+1/2, x+1/2, z'
'x+1/2, z+1/2, -y'
'-x+1/2, z+1/2, y'
'-x+1/2, -z+1/2, -y'
'x+1/2, -z+1/2, y'
'z+1/2, y+1/2, -x'
'z+1/2, -y+1/2, x'
'-z+1/2, y+1/2, x'
'-z+1/2, -y+1/2, -x'
'-x, -y, -z'
'x, y, -z'
'x, -y, z'
'-x, y, z'
'-z, -x, -y'
'-z, x, y'
'z, x, -y'
'z, -x, y'
'-y, -z, -x'
'y, -z, x'
'-y, z, x'
'y, z, -x'
'-y, -x, z'
'y, x, z'
'-y, x, -z'
'y, -x, -z'
'-x, -z, y'
'x, -z, -y'
'x, z, y'
'-x, z, -y'
'-z, -y, x'
'-z, y, -x'
'z, -y, -x'
'z, y, x'
'-x, -y+1/2, -z+1/2'
'x, y+1/2, -z+1/2'
'x, -y+1/2, z+1/2'
'-x, y+1/2, z+1/2'
'-z, -x+1/2, -y+1/2'
'-z, x+1/2, y+1/2'
'z, x+1/2, -y+1/2'
'z, -x+1/2, y+1/2'
'-y, -z+1/2, -x+1/2'
'y, -z+1/2, x+1/2'
'-y, z+1/2, x+1/2'
'y, z+1/2, -x+1/2'
'-y, -x+1/2, z+1/2'
'y, x+1/2, z+1/2'
'-y, x+1/2, -z+1/2'
'y, -x+1/2, -z+1/2'
'-x, -z+1/2, y+1/2'
'x, -z+1/2, -y+1/2'
'x, z+1/2, y+1/2'
'-x, z+1/2, -y+1/2'
'-z, -y+1/2, x+1/2'
'-z, y+1/2, -x+1/2'
'z, -y+1/2, -x+1/2'
'z, y+1/2, x+1/2'
'-x+1/2, -y, -z+1/2'
'x+1/2, y, -z+1/2'
'x+1/2, -y, z+1/2'
'-x+1/2, y, z+1/2'
'-z+1/2, -x, -y+1/2'
'-z+1/2, x, y+1/2'
'z+1/2, x, -y+1/2'
'z+1/2, -x, y+1/2'
'-y+1/2, -z, -x+1/2'
'y+1/2, -z, x+1/2'
'-y+1/2, z, x+1/2'
'y+1/2, z, -x+1/2'
'-y+1/2, -x, z+1/2'
'y+1/2, x, z+1/2'
'-y+1/2, x, -z+1/2'
'y+1/2, -x, -z+1/2'
'-x+1/2, -z, y+1/2'
'x+1/2, -z, -y+1/2'
'x+1/2, z, y+1/2'
'-x+1/2, z, -y+1/2'
'-z+1/2, -y, x+1/2'
'-z+1/2, y, -x+1/2'
'z+1/2, -y, -x+1/2'
'z+1/2, y, x+1/2'
'-x+1/2, -y+1/2, -z'
'x+1/2, y+1/2, -z'
'x+1/2, -y+1/2, z'
'-x+1/2, y+1/2, z'
'-z+1/2, -x+1/2, -y'
'-z+1/2, x+1/2, y'
'z+1/2, x+1/2, -y'
'z+1/2, -x+1/2, y'
'-y+1/2, -z+1/2, -x'
'y+1/2, -z+1/2, x'
'-y+1/2, z+1/2, x'
'y+1/2, z+1/2, -x'
'-y+1/2, -x+1/2, z'
'y+1/2, x+1/2, z'
'-y+1/2, x+1/2, -z'
'y+1/2, -x+1/2, -z'
'-x+1/2, -z+1/2, y'
'x+1/2, -z+1/2, -y'
'x+1/2, z+1/2, y'
'-x+1/2, z+1/2, -y'
'-z+1/2, -y+1/2, x'
'-z+1/2, y+1/2, -x'
'z+1/2, -y+1/2, -x'
'z+1/2, y+1/2, x'

loop_
_atom_site_type_symbol
_atom_site_label
_atom_site_fract_x
_atom_site_fract_y
_atom_site_fract_z
_atom_site_U_iso_or_equiv
_atom_site_adp_type
_atom_site_calc_flag
_atom_site_refinement_flags
_atom_site_occupancy
_atom_site_symmetry_multiplicity
Rb Rb1 -0.2500 -0.2500 -0.2500 0.0157(12) Uani d S 1 24
Sm Sm1 -0.24234(12) 0.0000 0.0000 0.0084(9) Uani d S 1 8
F F1 -0.1107(6) -0.1107(6) -0.1107(6) 0.016(3) Uani d S 1 6
F F2 0.5000 0.1686(9) 0.1686(9) 0.042(4) Uani d S 1 4

loop_
_atom_site_aniso_label
_atom_site_aniso_U_11
_atom_site_aniso_U_22
_atom_site_aniso_U_33
_atom_site_aniso_U_12
_atom_site_aniso_U_13
_atom_site_aniso_U_23
Rb1 0.0157(12) 0.0157(12) 0.0157(12) 0.000 0.000 0.000
Sm1 0.0105(10) 0.0074(9) 0.0074(9) 0.000 0.000 0.000
F1 0.016(3) 0.016(3) 0.016(3) -0.001(3) -0.001(3) -0.001(3)
F2 0.043(8) 0.042(5) 0.042(5) 0.000 0.000 0.012(7)

loop_
_atom_type_symbol
_atom_type_description
_atom_type_scat_dispersion_real
_atom_type_scat_dispersion_imag
_atom_type_scat_source
F F 0.0171 0.0103 'International Tables Vol C Tables 4.2.6.8 and 6.1.1.4'
Rb Rb -0.9393 2.9676 'International Tables Vol C Tables 4.2.6.8 and 6.1.1.4'
Sm Sm -0.1638 3.4418 'International Tables Vol C Tables 4.2.6.8 and 6.1.1.4'

loop_
_geom_angle_atom_site_label_1
_geom_angle_atom_site_label_2
_geom_angle_atom_site_label_3
_geom_angle_site_symmetry_1
_geom_angle_site_symmetry_3
_geom_angle
F1 Rb1 F1 . 51_454 109.5
F1 Rb1 F1 . 74_445 109.5
F1 Rb1 F1 51_454 74_445 109.4710(10)
F1 Rb1 F1 . 28_544 109.5
F1 Rb1 F1 51_454 28_544 109.5
F1 Rb1 F1 74_445 28_544 109.5
F1 Rb1 F2 . 81_444 150.0(2)
F1 Rb1 F2 51_454 81_444 58.37(7)
F1 Rb1 F2 74_445 81_444 100.5(2)
F1 Rb1 F2 28_544 81_444 58.37(7)
F1 Rb1 F2 . 53_444 150.0(2)
F1 Rb1 F2 51_454 53_444 100.5(2)
F1 Rb1 F2 74_445 53_444 58.37(7)
F1 Rb1 F2 28_544 53_444 58.37(7)
F2 Rb1 F2 81_444 53_444 51.3(4)
F1 Rb1 F2 . 25_444 150.0(2)
F1 Rb1 F2 51_454 25_444 58.37(7)
F1 Rb1 F2 74_445 25_444 58.37(7)
F1 Rb1 F2 28_544 25_444 100.5(2)
F2 Rb1 F2 81_444 25_444 51.3(4)
F2 Rb1 F2 53_444 25_444 51.3(4)
F1 Rb1 F2 . 34_545 58.37(7)
F1 Rb1 F2 51_454 34_545 150.0(2)
F1 Rb1 F2 74_445 34_545 58.37(7)
F1 Rb1 F2 28_544 34_545 100.5(2)
F2 Rb1 F2 81_444 34_545 145.6(3)
F2 Rb1 F2 53_444 34_545 95.02(9)
F2 Rb1 F2 25_444 34_545 116.74(14)
F1 Rb1 F2 . 126_544 58.37(7)
F1 Rb1 F2 51_454 126_544 58.37(7)
F1 Rb1 F2 74_445 126_544 150.0(2)
F1 Rb1 F2 28_544 126_544 100.5(2)
F2 Rb1 F2 81_444 126_544 95.02(9)
F2 Rb1 F2 53_444 126_544 145.6(3)
F2 Rb1 F2 25_444 126_544 116.74(14)
F2 Rb1 F2 34_545 126_544 116.74(14)
F1 Rb1 F2 . 154_454 58.37(7)
F1 Rb1 F2 51_454 154_454 100.5(2)
F1 Rb1 F2 74_445 154_454 58.37(7)
F1 Rb1 F2 28_544 154_454 150.0(2)
F2 Rb1 F2 81_444 154_454 145.6(3)
F2 Rb1 F2 53_444 154_454 116.74(14)
F2 Rb1 F2 25_444 154_454 95.02(9)
F2 Rb1 F2 34_545 154_454 49.5(5)
F2 Rb1 F2 126_544 154_454 95.02(9)
F1 Rb1 F2 . 78_455 58.37(7)
F1 Rb1 F2 51_454 78_455 58.37(7)
F1 Rb1 F2 74_445 78_455 100.5(2)
F1 Rb1 F2 28_544 78_455 150.0(2)
F2 Rb1 F2 81_444 78_455 116.74(14)
F2 Rb1 F2 53_444 78_455 145.6(3)
F2 Rb1 F2 25_444 78_455 95.02(9)
F2 Rb1 F2 34_545 78_455 95.02(9)
F2 Rb1 F2 126_544 78_455 49.5(5)
F2 Rb1 F2 154_454 78_455 51.3(4)
F1 Rb1 F2 . 170_445 58.37(7)
F1 Rb1 F2 51_454 170_445 150.0(2)
F1 Rb1 F2 74_445 170_445 100.5(2)
F1 Rb1 F2 28_544 170_445 58.37(7)
F2 Rb1 F2 81_444 170_445 116.74(14)
F2 Rb1 F2 53_444 170_445 95.02(9)
F2 Rb1 F2 25_444 170_445 145.6(3)
F2 Rb1 F2 34_545 170_445 51.3(4)
F2 Rb1 F2 126_544 170_445 95.02(9)
F2 Rb1 F2 154_454 170_445 95.02(9)
F2 Rb1 F2 78_455 170_445 116.74(14)
F2 Sm1 F2 154_454 78_455 77.4(3)
F2 Sm1 F2 154_454 57_454 124.3(7)
F2 Sm1 F2 78_455 57_454 77.4(3)
F2 Sm1 F2 154_454 77_445 77.4(3)
F2 Sm1 F2 78_455 77_445 124.3(7)
F2 Sm1 F2 57_454 77_445 77.4(3)
F2 Sm1 F1 154_454 4 141.19(18)
F2 Sm1 F1 78_455 4 141.19(18)
F2 Sm1 F1 57_454 4 79.8(4)
F2 Sm1 F1 77_445 4 79.8(4)
F2 Sm1 F1 154_454 . 79.8(4)
F2 Sm1 F1 78_455 . 79.8(4)
F2 Sm1 F1 57_454 . 141.19(18)
F2 Sm1 F1 77_445 . 141.19(18)
F1 Sm1 F1 4 . 99.9(6)
F2 Sm1 F1 154_454 99 141.19(18)
F2 Sm1 F1 78_455 99 79.8(4)
F2 Sm1 F1 57_454 99 79.8(4)
F2 Sm1 F1 77_445 99 141.19(18)
F1 Sm1 F1 4 99 65.5(3)
F1 Sm1 F1 . 99 65.5(3)
F2 Sm1 F1 154_454 98 79.8(4)
F2 Sm1 F1 78_455 98 141.19(18)
F2 Sm1 F1 57_454 98 141.19(18)
F2 Sm1 F1 77_445 98 79.8(4)
F1 Sm1 F1 4 98 65.5(3)
F1 Sm1 F1 . 98 65.5(3)
F1 Sm1 F1 99 98 99.9(6)
F2 Sm1 Sm1 154_454 101 162.9(4)
F2 Sm1 Sm1 78_455 101 109.3(2)
F2 Sm1 Sm1 57_454 101 72.9(4)
F2 Sm1 Sm1 77_445 101 109.3(2)
F1 Sm1 Sm1 4 101 33.10(12)
F1 Sm1 Sm1 . 101 85.9(3)
F1 Sm1 Sm1 99 101 33.10(12)
F1 Sm1 Sm1 98 101 85.9(3)
F2 Sm1 Sm1 154_454 105 109.3(2)
F2 Sm1 Sm1 78_455 105 162.9(4)
F2 Sm1 Sm1 57_454 105 109.3(2)
F2 Sm1 Sm1 77_445 105 72.9(4)
F1 Sm1 Sm1 4 105 33.10(12)
F1 Sm1 Sm1 . 105 85.9(3)
F1 Sm1 Sm1 99 105 85.9(3)
F1 Sm1 Sm1 98 105 33.10(12)
Sm1 Sm1 Sm1 101 105 60.0
F2 Sm1 Sm1 154_454 5 72.9(4)
F2 Sm1 Sm1 78_455 5 109.3(2)
F2 Sm1 Sm1 57_454 5 162.9(4)
F2 Sm1 Sm1 77_445 5 109.3(2)
F1 Sm1 Sm1 4 5 85.9(3)
F1 Sm1 Sm1 . 5 33.10(12)
F1 Sm1 Sm1 99 5 85.9(3)
F1 Sm1 Sm1 98 5 33.10(12)
Sm1 Sm1 Sm1 101 5 90.0
Sm1 Sm1 Sm1 105 5 60.0
F2 Sm1 Sm1 154_454 9 109.3(2)
F2 Sm1 Sm1 78_455 9 72.9(4)
F2 Sm1 Sm1 57_454 9 109.3(2)
F2 Sm1 Sm1 77_445 9 162.9(4)
F1 Sm1 Sm1 4 9 85.9(3)
F1 Sm1 Sm1 . 9 33.10(12)
F1 Sm1 Sm1 99 9 33.10(12)
F1 Sm1 Sm1 98 9 85.9(3)
Sm1 Sm1 Sm1 101 9 60.0
Sm1 Sm1 Sm1 105 9 90.0
Sm1 Sm1 Sm1 5 9 60.0
Sm1 F1 Sm1 9 5 113.8(2)
Sm1 F1 Sm1 9 . 113.8(2)
Sm1 F1 Sm1 5 . 113.8(2)
Sm1 F1 Rb1 9 . 104.7(3)
Sm1 F1 Rb1 5 . 104.7(3)
Sm1 F1 Rb1 . . 104.7(3)
Sm1 F2 Sm1 57 77 145.7(7)
Sm1 F2 Rb1 57 25_655 97.08(8)
Sm1 F2 Rb1 77 25_655 97.08(8)
Sm1 F2 Rb1 57 97 97.08(8)
Sm1 F2 Rb1 77 97 97.08(8)
Rb1 F2 Rb1 25_655 97 130.5(5)

loop_
_geom_bond_atom_site_label_1
_geom_bond_atom_site_label_2
_geom_bond_site_symmetry_2
_geom_bond_distance
Rb1 F1 . 2.861(13)
Rb1 F1 51_454 2.861(13)
Rb1 F1 74_445 2.861(13)
Rb1 F1 28_544 2.861(13)
Rb1 F2 81_444 3.264(6)
Rb1 F2 53_444 3.264(6)
Rb1 F2 25_444 3.264(6)
Rb1 F2 34_545 3.264(6)
Rb1 F2 126_544 3.264(6)
Rb1 F2 154_454 3.264(6)
Rb1 F2 78_455 3.264(6)
Rb1 F2 170_445 3.264(6)
Sm1 F2 154_454 2.261(4)
Sm1 F2 78_455 2.261(4)
Sm1 F2 57_454 2.261(4)
Sm1 F2 77_445 2.261(4)
Sm1 F1 4 2.425(4)
Sm1 F1 . 2.425(4)
Sm1 F1 99 2.425(4)
Sm1 F1 98 2.425(4)
Sm1 Sm1 101 4.064(2)
Sm1 Sm1 105 4.064(2)
Sm1 Sm1 5 4.064(2)
Sm1 Sm1 9 4.064(2)
F1 Sm1 9 2.425(4)
F1 Sm1 5 2.425(4)
F2 Sm1 57 2.261(4)
F2 Sm1 77 2.261(4)
F2 Rb1 25_655 3.264(6)
F2 Rb1 97 3.264(6)
